data_4335384
loop_
_publ_author_name
'Daniela F\"orster'
'Jan Nickolaus'
'Martin Nieger'
'Zolt\'an Benk\"o'
'Andreas W. Ehlers'
'Dietrich Gudat'

_publ_section_title
;
 Donor-Free Phosphenium-Metal(0)-Halides with Unsymmetrically Bridging
 Phosphenium Ligands
;
_journal_name_full 'Inorganic Chemistry'
_journal_page_first 7699
_journal_page_last 7708
_journal_paper_doi 10.1021/ic400886b
_journal_volume 52
_journal_year 2013
_chemical_formula_moiety 'C52 H72 Cl2 N4 P2 Pd2'
_chemical_formula_sum 'C52 H72 Cl2 N4 P2 Pd2'
_chemical_formula_weight 1098.78
_chemical_name_systematic
; 
 ? 
;
_space_group_IT_number 14
_symmetry_cell_setting monoclinic
_symmetry_space_group_name_Hall '-P 2yn'
_symmetry_space_group_name_H-M 'P 1 21/n 1'
_atom_sites_solution_hydrogens geom
_atom_sites_solution_primary direct
_atom_sites_solution_secondary difmap
_audit_creation_method SHELXL-97
_cell_angle_alpha 90.00
_cell_angle_beta 104.2790(10)
_cell_angle_gamma 90.00
_cell_formula_units_Z 2
_cell_length_a 12.7928(3)
_cell_length_b 14.4161(4)
_cell_length_c 14.5891(4)
_cell_measurement_reflns_used 7001
_cell_measurement_temperature 100(2)
_cell_measurement_theta_max 30.5
_cell_measurement_theta_min 3.2
_cell_volume 2607.43(12)
_computing_cell_refinement 'Bruker APEXII suite'
_computing_data_collection 'Bruker APEXII suite'
_computing_data_reduction 'Bruker APEXII suite'
_computing_molecular_graphics 'XP (Sheldrick, 2008)'
_computing_publication_material 'SHELXL 97 (Sheldrick, 2008)'
_computing_structure_refinement 'SHELXL-97 (Sheldrick, 1997)'
_computing_structure_solution 'SHELXS-97 (Sheldrick, 1990)'
_diffrn_ambient_temperature 100(2)
_diffrn_measured_fraction_theta_full 0.998
_diffrn_measured_fraction_theta_max 0.993
_diffrn_measurement_device_type 'Bruker Kappa APEXII duo'
_diffrn_measurement_method 'omega and phi scan'
_diffrn_radiation_monochromator Triumph
_diffrn_radiation_source 'fine-focus sealed tube'
_diffrn_radiation_type MoK\a
_diffrn_radiation_wavelength 0.71073
_diffrn_reflns_av_R_equivalents 0.0179
_diffrn_reflns_av_sigmaI/netI 0.0185
_diffrn_reflns_limit_h_max 18
_diffrn_reflns_limit_h_min -17
_diffrn_reflns_limit_k_max 19
_diffrn_reflns_limit_k_min -20
_diffrn_reflns_limit_l_max 20
_diffrn_reflns_limit_l_min -20
_diffrn_reflns_number 28697
_diffrn_reflns_theta_full 25.00
_diffrn_reflns_theta_max 30.51
_diffrn_reflns_theta_min 3.17
_diffrn_standards_decay_% 0
_diffrn_standards_interval_count 0
_diffrn_standards_number 0
_exptl_absorpt_coefficient_mu 0.891
_exptl_absorpt_correction_T_max 0.7456
_exptl_absorpt_correction_T_min 0.5250
_exptl_absorpt_correction_type multi-scan
_exptl_absorpt_process_details 'Blessing, 1995'
_exptl_crystal_density_diffrn 1.400
_exptl_crystal_F_000 1136
_exptl_crystal_size_max 0.83
_exptl_crystal_size_mid 0.57
_exptl_crystal_size_min 0.35
_refine_diff_density_max 0.530
_refine_diff_density_min -0.450
_refine_diff_density_rms 0.064
_refine_ls_extinction_method none
_refine_ls_goodness_of_fit_ref 1.053
_refine_ls_hydrogen_treatment constr
_refine_ls_matrix_type full
_refine_ls_number_parameters 280
_refine_ls_number_reflns 7912
_refine_ls_number_restraints 0
_refine_ls_restrained_S_all 1.053
_refine_ls_R_factor_all 0.0270
_refine_ls_R_factor_gt 0.0210
_refine_ls_shift/su_max 0.004
_refine_ls_shift/su_mean 0.000
_refine_ls_structure_factor_coef Fsqd
_refine_ls_weighting_details 'calc w=1/[\s^2^(Fo^2^)+(0.0194P)^2^+1.7522P] where P=(Fo^2^+2Fc^2^)/3'
_refine_ls_weighting_scheme calc
_refine_ls_wR_factor_gt 0.0489
_refine_ls_wR_factor_ref 0.0520
_reflns_number_gt 7001
_reflns_number_total 7912
_reflns_threshold_expression >2sigma(I)
_cod_data_source_file ic400886b_si_002.cif
_cod_data_source_block daf05
_cod_original_sg_symbol_H-M 'P 21/n'
_cod_database_code 4335384

loop_
_symmetry_equiv_pos_as_xyz
'x, y, z'
'-x+1/2, y+1/2, -z+1/2'
'-x, -y, -z'
'x-1/2, -y-1/2, z-1/2'

loop_
_atom_site_label
_atom_site_type_symbol
_atom_site_fract_x
_atom_site_fract_y
_atom_site_fract_z
_atom_site_U_iso_or_equiv
_atom_site_adp_type
_atom_site_occupancy
_atom_site_symmetry_multiplicity
_atom_site_calc_flag
_atom_site_refinement_flags
Pd1 Pd 0.544125(8) 0.440034(6) 0.566774(7) 0.01244(3) Uani 1 1 d .
Cl1 Cl 0.63071(3) 0.35471(3) 0.70003(3) 0.02329(7) Uani 1 1 d .
P1 P 0.54547(3) 0.59714(2) 0.58078(2) 0.01420(6) Uani 1 1 d .
N2 N 0.49462(9) 0.64050(8) 0.66753(8) 0.0133(2) Uani 1 1 d .
C3 C 0.56781(11) 0.69334(10) 0.73240(10) 0.0200(3) Uani 1 1 d .
H3 H 0.5529 0.7206 0.7871 0.024 Uiso 1 1 calc R
C4 C 0.66291(11) 0.70153(10) 0.70871(10) 0.0197(3) Uani 1 1 d .
H4 H 0.7231 0.7352 0.7444 0.024 Uiso 1 1 calc R
N5 N 0.66152(9) 0.65453(7) 0.62568(8) 0.0130(2) Uani 1 1 d .
C6 C 0.74332(10) 0.66852(9) 0.57367(9) 0.0153(2) Uani 1 1 d .
C7 C 0.82196(11) 0.59975(10) 0.57735(10) 0.0175(2) Uani 1 1 d .
C8 C 0.89739(12) 0.61505(11) 0.52426(12) 0.0246(3) Uani 1 1 d .
H8 H 0.9515 0.5698 0.5246 0.030 Uiso 1 1 calc R
C9 C 0.89473(13) 0.69507(12) 0.47106(13) 0.0298(4) Uani 1 1 d .
H9 H 0.9467 0.7039 0.4352 0.036 Uiso 1 1 calc R
C10 C 0.81706(13) 0.76206(11) 0.46978(12) 0.0276(3) Uani 1 1 d .
H10 H 0.8163 0.8166 0.4331 0.033 Uiso 1 1 calc R
C11 C 0.73968(11) 0.75058(10) 0.52161(11) 0.0193(3) Uani 1 1 d .
C12 C 0.65648(12) 0.82607(10) 0.51952(11) 0.0211(3) Uani 1 1 d .
H12 H 0.6132 0.8085 0.5653 0.025 Uiso 1 1 calc R
C13 C 0.57909(13) 0.83466(12) 0.42168(12) 0.0291(3) Uani 1 1 d .
H13A H 0.5259 0.8833 0.4229 0.044 Uiso 1 1 calc R
H13B H 0.5419 0.7754 0.4042 0.044 Uiso 1 1 calc R
H13C H 0.6198 0.8507 0.3752 0.044 Uiso 1 1 calc R
C14 C 0.71064(14) 0.91945(11) 0.55115(13) 0.0290(3) Uani 1 1 d .
H14A H 0.6552 0.9668 0.5494 0.043 Uiso 1 1 calc R
H14B H 0.7555 0.9374 0.5085 0.043 Uiso 1 1 calc R
H14C H 0.7558 0.9139 0.6158 0.043 Uiso 1 1 calc R
C15 C 0.82784(11) 0.51550(10) 0.64023(11) 0.0199(3) Uani 1 1 d .
H15 H 0.7524 0.4990 0.6420 0.024 Uiso 1 1 calc R
C16 C 0.87729(16) 0.43069(11) 0.60481(14) 0.0339(4) Uani 1 1 d .
H16A H 0.8792 0.3790 0.6488 0.051 Uiso 1 1 calc R
H16B H 0.9508 0.4453 0.6007 0.051 Uiso 1 1 calc R
H16C H 0.8336 0.4133 0.5421 0.051 Uiso 1 1 calc R
C17 C 0.88995(16) 0.53846(13) 0.74122(12) 0.0335(4) Uani 1 1 d .
H17A H 0.8937 0.4832 0.7811 0.050 Uiso 1 1 calc R
H17B H 0.8529 0.5884 0.7662 0.050 Uiso 1 1 calc R
H17C H 0.9631 0.5585 0.7412 0.050 Uiso 1 1 calc R
C18 C 0.38135(10) 0.63894(9) 0.66755(9) 0.0144(2) Uani 1 1 d .
C19 C 0.31604(11) 0.71159(9) 0.62105(10) 0.0169(2) Uani 1 1 d .
C20 C 0.20892(12) 0.71336(11) 0.62743(11) 0.0215(3) Uani 1 1 d .
H20 H 0.1625 0.7617 0.5972 0.026 Uiso 1 1 calc R
C21 C 0.16944(12) 0.64550(11) 0.67729(12) 0.0247(3) Uani 1 1 d .
H21 H 0.0969 0.6487 0.6824 0.030 Uiso 1 1 calc R
C22 C 0.23482(12) 0.57334(11) 0.71963(11) 0.0240(3) Uani 1 1 d .
H22 H 0.2059 0.5265 0.7520 0.029 Uiso 1 1 calc R
C23 C 0.34278(11) 0.56787(9) 0.71573(10) 0.0179(3) Uani 1 1 d .
C24 C 0.41238(12) 0.48736(10) 0.76113(11) 0.0218(3) Uani 1 1 d .
H24 H 0.4836 0.4932 0.7448 0.026 Uiso 1 1 calc R
C25 C 0.36201(15) 0.39485(11) 0.72083(13) 0.0307(4) Uani 1 1 d .
H25A H 0.4083 0.3436 0.7509 0.046 Uiso 1 1 calc R
H25B H 0.3550 0.3934 0.6524 0.046 Uiso 1 1 calc R
H25C H 0.2906 0.3884 0.7334 0.046 Uiso 1 1 calc R
C26 C 0.43343(16) 0.48949(13) 0.86880(12) 0.0340(4) Uani 1 1 d .
H26A H 0.4788 0.4366 0.8957 0.051 Uiso 1 1 calc R
H26B H 0.3647 0.4859 0.8869 0.051 Uiso 1 1 calc R
H26C H 0.4703 0.5474 0.8929 0.051 Uiso 1 1 calc R
C27 C 0.35812(12) 0.78758(10) 0.56710(11) 0.0199(3) Uani 1 1 d .
H27 H 0.4264 0.7645 0.5534 0.024 Uiso 1 1 calc R
C28 C 0.38573(15) 0.87473(11) 0.62774(13) 0.0311(4) Uani 1 1 d .
H28A H 0.4129 0.9227 0.5919 0.047 Uiso 1 1 calc R
H28B H 0.4412 0.8600 0.6853 0.047 Uiso 1 1 calc R
H28C H 0.3209 0.8975 0.6449 0.047 Uiso 1 1 calc R
C29 C 0.28019(14) 0.81053(11) 0.47261(11) 0.0284(3) Uani 1 1 d .
H29A H 0.3112 0.8594 0.4408 0.043 Uiso 1 1 calc R
H29B H 0.2116 0.8320 0.4836 0.043 Uiso 1 1 calc R
H29C H 0.2676 0.7549 0.4328 0.043 Uiso 1 1 calc R

loop_
_atom_site_aniso_label
_atom_site_aniso_U_11
_atom_site_aniso_U_22
_atom_site_aniso_U_33
_atom_site_aniso_U_23
_atom_site_aniso_U_13
_atom_site_aniso_U_12
Pd1 0.01305(5) 0.01029(4) 0.01281(5) -0.00075(3) 0.00097(3) 0.00101(3)
Cl1 0.02331(16) 0.02347(16) 0.02002(16) 0.00523(13) -0.00052(12) 0.00618(13)
P1 0.01236(14) 0.01437(14) 0.01561(15) -0.00505(12) 0.00294(12) -0.00115(12)
N2 0.0132(5) 0.0131(5) 0.0137(5) -0.0020(4) 0.0034(4) -0.0015(4)
C3 0.0217(6) 0.0236(7) 0.0150(6) -0.0078(5) 0.0048(5) -0.0050(5)
C4 0.0186(6) 0.0230(7) 0.0165(6) -0.0072(5) 0.0025(5) -0.0063(5)
N5 0.0135(5) 0.0117(5) 0.0136(5) -0.0002(4) 0.0028(4) -0.0011(4)
C6 0.0145(6) 0.0152(6) 0.0167(6) 0.0002(5) 0.0045(5) -0.0014(4)
C7 0.0160(6) 0.0161(6) 0.0200(6) 0.0003(5) 0.0036(5) -0.0006(5)
C8 0.0216(7) 0.0226(7) 0.0331(8) 0.0024(6) 0.0133(6) 0.0047(5)
C9 0.0270(8) 0.0310(8) 0.0383(9) 0.0077(7) 0.0213(7) 0.0035(6)
C10 0.0289(8) 0.0230(7) 0.0357(9) 0.0101(6) 0.0171(7) 0.0021(6)
C11 0.0199(6) 0.0163(6) 0.0232(7) 0.0032(5) 0.0080(5) 0.0002(5)
C12 0.0238(7) 0.0160(6) 0.0259(7) 0.0062(5) 0.0106(6) 0.0026(5)
C13 0.0255(8) 0.0261(8) 0.0332(8) 0.0013(7) 0.0027(6) 0.0020(6)
C14 0.0357(9) 0.0195(7) 0.0301(8) 0.0008(6) 0.0049(7) 0.0028(6)
C15 0.0159(6) 0.0176(6) 0.0257(7) 0.0043(5) 0.0045(5) 0.0022(5)
C16 0.0455(10) 0.0206(7) 0.0373(9) 0.0032(7) 0.0137(8) 0.0092(7)
C17 0.0399(10) 0.0338(9) 0.0247(8) 0.0075(7) 0.0040(7) 0.0052(7)
C18 0.0134(5) 0.0144(6) 0.0162(6) -0.0031(5) 0.0048(5) -0.0013(4)
C19 0.0178(6) 0.0149(6) 0.0185(6) -0.0019(5) 0.0057(5) -0.0001(5)
C20 0.0178(6) 0.0224(7) 0.0249(7) -0.0007(6) 0.0068(5) 0.0032(5)
C21 0.0175(6) 0.0290(8) 0.0303(8) -0.0018(6) 0.0107(6) -0.0009(6)
C22 0.0230(7) 0.0231(7) 0.0294(8) 0.0026(6) 0.0134(6) -0.0024(5)
C23 0.0201(6) 0.0163(6) 0.0187(6) -0.0005(5) 0.0077(5) -0.0020(5)
C24 0.0267(7) 0.0174(6) 0.0247(7) 0.0049(5) 0.0126(6) 0.0018(5)
C25 0.0397(9) 0.0184(7) 0.0395(9) 0.0018(7) 0.0204(8) -0.0013(6)
C26 0.0404(10) 0.0361(9) 0.0262(8) 0.0065(7) 0.0096(7) 0.0075(7)
C27 0.0213(6) 0.0151(6) 0.0251(7) 0.0031(5) 0.0090(5) 0.0030(5)
C28 0.0395(9) 0.0201(7) 0.0300(8) 0.0008(6) 0.0013(7) -0.0079(6)
C29 0.0392(9) 0.0225(7) 0.0224(7) 0.0031(6) 0.0055(6) 0.0002(6)

loop_
_atom_type_symbol
_atom_type_description
_atom_type_scat_dispersion_real
_atom_type_scat_dispersion_imag
_atom_type_scat_source
C C 0.0033 0.0016 'International Tables Vol C Tables 4.2.6.8 and 6.1.1.4'
H H 0.0000 0.0000 'International Tables Vol C Tables 4.2.6.8 and 6.1.1.4'
N N 0.0061 0.0033 'International Tables Vol C Tables 4.2.6.8 and 6.1.1.4'
P P 0.1023 0.0942 'International Tables Vol C Tables 4.2.6.8 and 6.1.1.4'
Cl Cl 0.1484 0.1585 'International Tables Vol C Tables 4.2.6.8 and 6.1.1.4'
Pd Pd -0.9988 1.0072 'International Tables Vol C Tables 4.2.6.8 and 6.1.1.4'

loop_
_geom_angle_atom_site_label_1
_geom_angle_atom_site_label_2
_geom_angle_atom_site_label_3
_geom_angle
_geom_angle_site_symmetry_1
_geom_angle_site_symmetry_3
P1 Pd1 P1 108.387(11) 3_666 .
P1 Pd1 Cl1 134.346(14) 3_666 .
P1 Pd1 Cl1 117.268(13) . .
P1 Pd1 Pd1 54.785(10) 3_666 3_666
P1 Pd1 Pd1 53.601(9) . 3_666
Cl1 Pd1 Pd1 170.869(11) . 3_666
N2 P1 N5 89.55(5) . .
N2 P1 Pd1 127.70(4) . 3_666
N5 P1 Pd1 133.17(4) . 3_666
N2 P1 Pd1 116.27(4) . .
N5 P1 Pd1 120.70(4) . .
Pd1 P1 Pd1 71.613(11) 3_666 .
C3 N2 C18 121.08(11) . .
C3 N2 P1 113.42(9) . .
C18 N2 P1 124.57(9) . .
C4 C3 N2 111.94(12) . .
C4 C3 H3 124.0 . .
N2 C3 H3 124.0 . .
C3 C4 N5 111.32(12) . .
C3 C4 H4 124.3 . .
N5 C4 H4 124.3 . .
C4 N5 C6 122.32(11) . .
C4 N5 P1 113.61(9) . .
C6 N5 P1 123.04(9) . .
C11 C6 C7 123.02(12) . .
C11 C6 N5 118.00(12) . .
C7 C6 N5 118.98(12) . .
C8 C7 C6 117.01(13) . .
C8 C7 C15 121.71(13) . .
C6 C7 C15 121.21(12) . .
C9 C8 C7 121.16(14) . .
C9 C8 H8 119.4 . .
C7 C8 H8 119.4 . .
C10 C9 C8 120.48(14) . .
C10 C9 H9 119.8 . .
C8 C9 H9 119.8 . .
C9 C10 C11 120.88(14) . .
C9 C10 H10 119.6 . .
C11 C10 H10 119.6 . .
C10 C11 C6 117.44(13) . .
C10 C11 C12 119.46(13) . .
C6 C11 C12 123.10(12) . .
C11 C12 C13 111.50(13) . .
C11 C12 C14 111.18(13) . .
C13 C12 C14 110.53(13) . .
C11 C12 H12 107.8 . .
C13 C12 H12 107.8 . .
C14 C12 H12 107.8 . .
C12 C13 H13A 109.5 . .
C12 C13 H13B 109.5 . .
H13A C13 H13B 109.5 . .
C12 C13 H13C 109.5 . .
H13A C13 H13C 109.5 . .
H13B C13 H13C 109.5 . .
C12 C14 H14A 109.5 . .
C12 C14 H14B 109.5 . .
H14A C14 H14B 109.5 . .
C12 C14 H14C 109.5 . .
H14A C14 H14C 109.5 . .
H14B C14 H14C 109.5 . .
C7 C15 C16 113.65(13) . .
C7 C15 C17 110.31(13) . .
C16 C15 C17 109.89(13) . .
C7 C15 H15 107.6 . .
C16 C15 H15 107.6 . .
C17 C15 H15 107.6 . .
C15 C16 H16A 109.5 . .
C15 C16 H16B 109.5 . .
H16A C16 H16B 109.5 . .
C15 C16 H16C 109.5 . .
H16A C16 H16C 109.5 . .
H16B C16 H16C 109.5 . .
C15 C17 H17A 109.5 . .
C15 C17 H17B 109.5 . .
H17A C17 H17B 109.5 . .
C15 C17 H17C 109.5 . .
H17A C17 H17C 109.5 . .
H17B C17 H17C 109.5 . .
C23 C18 C19 123.14(12) . .
C23 C18 N2 119.20(12) . .
C19 C18 N2 117.63(11) . .
C20 C19 C18 117.24(13) . .
C20 C19 C27 119.94(13) . .
C18 C19 C27 122.81(12) . .
C21 C20 C19 120.83(14) . .
C21 C20 H20 119.6 . .
C19 C20 H20 119.6 . .
C22 C21 C20 120.48(13) . .
C22 C21 H21 119.8 . .
C20 C21 H21 119.8 . .
C21 C22 C23 121.29(13) . .
C21 C22 H22 119.4 . .
C23 C22 H22 119.4 . .
C22 C23 C18 116.95(13) . .
C22 C23 C24 120.40(12) . .
C18 C23 C24 122.64(12) . .
C23 C24 C26 111.74(13) . .
C23 C24 C25 110.67(13) . .
C26 C24 C25 111.27(13) . .
C23 C24 H24 107.7 . .
C26 C24 H24 107.7 . .
C25 C24 H24 107.7 . .
C24 C25 H25A 109.5 . .
C24 C25 H25B 109.5 . .
H25A C25 H25B 109.5 . .
C24 C25 H25C 109.5 . .
H25A C25 H25C 109.5 . .
H25B C25 H25C 109.5 . .
C24 C26 H26A 109.5 . .
C24 C26 H26B 109.5 . .
H26A C26 H26B 109.5 . .
C24 C26 H26C 109.5 . .
H26A C26 H26C 109.5 . .
H26B C26 H26C 109.5 . .
C19 C27 C29 112.81(12) . .
C19 C27 C28 110.68(12) . .
C29 C27 C28 110.58(13) . .
C19 C27 H27 107.5 . .
C29 C27 H27 107.5 . .
C28 C27 H27 107.5 . .
C27 C28 H28A 109.5 . .
C27 C28 H28B 109.5 . .
H28A C28 H28B 109.5 . .
C27 C28 H28C 109.5 . .
H28A C28 H28C 109.5 . .
H28B C28 H28C 109.5 . .
C27 C29 H29A 109.5 . .
C27 C29 H29B 109.5 . .
H29A C29 H29B 109.5 . .
C27 C29 H29C 109.5 . .
H29A C29 H29C 109.5 . .
H29B C29 H29C 109.5 . .

loop_
_geom_bond_atom_site_label_1
_geom_bond_atom_site_label_2
_geom_bond_distance
_geom_bond_site_symmetry_2
Pd1 P1 2.2401(4) 3_666
Pd1 P1 2.2738(4) .
Pd1 Cl1 2.3361(4) .
Pd1 Pd1 2.6410(2) 3_666
P1 N2 1.6799(11) .
P1 N5 1.6846(11) .
P1 Pd1 2.2401(4) 3_666
N2 C3 1.3840(17) .
N2 C18 1.4492(16) .
C3 C4 1.3494(19) .
C3 H3 0.9500 .
C4 N5 1.3841(17) .
C4 H4 0.9500 .
N5 C6 1.4503(16) .
C6 C11 1.4004(19) .
C6 C7 1.4040(18) .
C7 C8 1.3958(19) .
C7 C15 1.5128(19) .
C8 C9 1.386(2) .
C8 H8 0.9500 .
C9 C10 1.382(2) .
C9 H9 0.9500 .
C10 C11 1.396(2) .
C10 H10 0.9500 .
C11 C12 1.517(2) .
C12 C13 1.528(2) .
C12 C14 1.532(2) .
C12 H12 1.0000 .
C13 H13A 0.9800 .
C13 H13B 0.9800 .
C13 H13C 0.9800 .
C14 H14A 0.9800 .
C14 H14B 0.9800 .
C14 H14C 0.9800 .
C15 C16 1.524(2) .
C15 C17 1.528(2) .
C15 H15 1.0000 .
C16 H16A 0.9800 .
C16 H16B 0.9800 .
C16 H16C 0.9800 .
C17 H17A 0.9800 .
C17 H17B 0.9800 .
C17 H17C 0.9800 .
C18 C23 1.3994(18) .
C18 C19 1.4055(19) .
C19 C20 1.3965(19) .
C19 C27 1.5227(19) .
C20 C21 1.387(2) .
C20 H20 0.9500 .
C21 C22 1.381(2) .
C21 H21 0.9500 .
C22 C23 1.3985(19) .
C22 H22 0.9500 .
C23 C24 1.513(2) .
C24 C26 1.527(2) .
C24 C25 1.534(2) .
C24 H24 1.0000 .
C25 H25A 0.9800 .
C25 H25B 0.9800 .
C25 H25C 0.9800 .
C26 H26A 0.9800 .
C26 H26B 0.9800 .
C26 H26C 0.9800 .
C27 C29 1.525(2) .
C27 C28 1.527(2) .
C27 H27 1.0000 .
C28 H28A 0.9800 .
C28 H28B 0.9800 .
C28 H28C 0.9800 .
C29 H29A 0.9800 .
C29 H29B 0.9800 .
C29 H29C 0.9800 .

loop_
_geom_hbond_atom_site_label_D
_geom_hbond_atom_site_label_H
_geom_hbond_atom_site_label_A
_geom_hbond_distance_DH
_geom_hbond_distance_HA
_geom_hbond_distance_DA
_geom_hbond_angle_DHA
_geom_hbond_site_symmetry_A
C4 H4 Cl1 0.95 2.52 3.4475(14) 163.9 2_656

loop_
_geom_torsion_atom_site_label_1
_geom_torsion_atom_site_label_2
_geom_torsion_atom_site_label_3
_geom_torsion_atom_site_label_4
_geom_torsion
_geom_torsion_site_symmetry_1
_geom_torsion_site_symmetry_4
P1 Pd1 P1 N2 123.69(5) 3_666 .
Cl1 Pd1 P1 N2 -56.36(5) . .
Pd1 Pd1 P1 N2 123.69(5) 3_666 .
P1 Pd1 P1 N5 -129.87(5) 3_666 .
Cl1 Pd1 P1 N5 50.08(5) . .
Pd1 Pd1 P1 N5 -129.87(5) 3_666 .
P1 Pd1 P1 Pd1 0.0 3_666 3_666
Cl1 Pd1 P1 Pd1 179.956(13) . 3_666
N5 P1 N2 C3 -3.53(10) . .
Pd1 P1 N2 C3 -152.71(8) 3_666 .
Pd1 P1 N2 C3 120.91(9) . .
N5 P1 N2 C18 165.51(11) . .
Pd1 P1 N2 C18 16.33(13) 3_666 .
Pd1 P1 N2 C18 -70.05(11) . .
C18 N2 C3 C4 -166.71(13) . .
P1 N2 C3 C4 2.76(16) . .
N2 C3 C4 N5 -0.09(18) . .
C3 C4 N5 C6 166.13(13) . .
C3 C4 N5 P1 -2.60(16) . .
N2 P1 N5 C4 3.49(10) . .
Pd1 P1 N5 C4 149.72(8) 3_666 .
Pd1 P1 N5 C4 -117.18(9) . .
N2 P1 N5 C6 -165.14(10) . .
Pd1 P1 N5 C6 -18.91(13) 3_666 .
Pd1 P1 N5 C6 74.18(11) . .
C4 N5 C6 C11 -74.59(17) . .
P1 N5 C6 C11 93.08(14) . .
C4 N5 C6 C7 105.60(15) . .
P1 N5 C6 C7 -86.74(14) . .
C11 C6 C7 C8 -1.4(2) . .
N5 C6 C7 C8 178.39(13) . .
C11 C6 C7 C15 175.41(14) . .
N5 C6 C7 C15 -4.8(2) . .
C6 C7 C8 C9 0.5(2) . .
C15 C7 C8 C9 -176.33(16) . .
C7 C8 C9 C10 0.3(3) . .
C8 C9 C10 C11 -0.2(3) . .
C9 C10 C11 C6 -0.7(3) . .
C9 C10 C11 C12 179.25(16) . .
C7 C6 C11 C10 1.5(2) . .
N5 C6 C11 C10 -178.28(13) . .
C7 C6 C11 C12 -178.41(14) . .
N5 C6 C11 C12 1.8(2) . .
C10 C11 C12 C13 67.26(19) . .
C6 C11 C12 C13 -112.80(16) . .
C10 C11 C12 C14 -56.58(19) . .
C6 C11 C12 C14 123.35(15) . .
C8 C7 C15 C16 -30.2(2) . .
C6 C7 C15 C16 153.15(14) . .
C8 C7 C15 C17 93.75(17) . .
C6 C7 C15 C17 -82.93(17) . .
C3 N2 C18 C23 -95.42(16) . .
P1 N2 C18 C23 96.34(14) . .
C3 N2 C18 C19 82.56(16) . .
P1 N2 C18 C19 -85.68(14) . .
C23 C18 C19 C20 2.6(2) . .
N2 C18 C19 C20 -175.32(12) . .
C23 C18 C19 C27 -178.73(13) . .
N2 C18 C19 C27 3.37(19) . .
C18 C19 C20 C21 -0.4(2) . .
C27 C19 C20 C21 -179.13(14) . .
C19 C20 C21 C22 -1.7(2) . .
C20 C21 C22 C23 1.7(2) . .
C21 C22 C23 C18 0.3(2) . .
C21 C22 C23 C24 -178.93(15) . .
C19 C18 C23 C22 -2.5(2) . .
N2 C18 C23 C22 175.33(12) . .
C19 C18 C23 C24 176.71(13) . .
N2 C18 C23 C24 -5.4(2) . .
C22 C23 C24 C26 -67.63(19) . .
C18 C23 C24 C26 113.15(16) . .
C22 C23 C24 C25 56.98(18) . .
C18 C23 C24 C25 -122.25(15) . .
C20 C19 C27 C29 -44.40(18) . .
C18 C19 C27 C29 136.95(14) . .
C20 C19 C27 C28 80.10(17) . .
C18 C19 C27 C28 -98.56(16) . .
